data_4125830
loop_
_publ_author_name
'Levchenko, Tetyana I.'
'K\"ubel, Christian'
'Khalili Najafabadi, Bahareh'
'Boyle, Paul D.'
'Cadogan, Carolyn'
'Goncharova, Lyudmila V.'
'Garreau, Alexandre'
'Lagugn\'e-Labarthet, Fran\,cois'
'Huang, Yining'
'Corrigan, John F.'

_publ_section_title
;
 Luminescent CdSe Superstructures: A Nanocluster Superlattice and a
 Nanoporous Crystal.
;
_journal_issue 3
_journal_name_full 'Journal of the American Chemical Society'
_journal_page_first 1129
_journal_page_last 1144
_journal_paper_doi 10.1021/jacs.6b10490
_journal_volume 139
_journal_year 2017
_chemical_formula_sum 'Cd54 O4 Se80'
_chemical_formula_weight 12450.40
_space_group_crystal_system cubic
_space_group_IT_number 215
_space_group_name_Hall 'P -4 2 3'
_space_group_name_H-M_alt 'P -4 3 m'
_symmetry_space_group_name_Hall 'P -4 2 3'
_symmetry_space_group_name_H-M 'P -4 3 m'
_audit_creation_method SHELXL-2014/7
_cell_angle_alpha 90
_cell_angle_beta 90
_cell_angle_gamma 90
_cell_formula_units_Z 1
_cell_length_a 24.412(6)
_cell_length_b 24.412
_cell_length_c 24.412
_cell_measurement_reflns_used 9603
_cell_measurement_temperature 110(2)
_cell_measurement_theta_max 18.86
_cell_measurement_theta_min 3.01
_cell_volume 14548(4)
_computing_cell_refinement SAINT
_computing_data_collection Apex2
_computing_data_reduction SAINT
_computing_molecular_graphics Mercury
_computing_publication_material cif2tables.py
_computing_structure_refinement SHELXL-2014
_computing_structure_solution SHELXT
_diffrn_ambient_temperature 110(2)
_diffrn_measured_fraction_theta_full 0.992
_diffrn_measured_fraction_theta_max 0.992
_diffrn_measurement_device_type 'Bruker Kappa Axis Apex2'
_diffrn_measurement_method 'phi and omega scans'
_diffrn_radiation_type MoK\a
_diffrn_radiation_wavelength 0.71073
_diffrn_reflns_av_R_equivalents 0.0517
_diffrn_reflns_av_unetI/netI 0.0196
_diffrn_reflns_Laue_measured_fraction_full 0.992
_diffrn_reflns_Laue_measured_fraction_max 0.992
_diffrn_reflns_limit_h_max 22
_diffrn_reflns_limit_h_min -22
_diffrn_reflns_limit_k_max 22
_diffrn_reflns_limit_k_min -22
_diffrn_reflns_limit_l_max 21
_diffrn_reflns_limit_l_min -22
_diffrn_reflns_number 49900
_diffrn_reflns_point_group_measured_fraction_full 0.994
_diffrn_reflns_point_group_measured_fraction_max 0.994
_diffrn_reflns_theta_full 18.857
_diffrn_reflns_theta_max 18.857
_diffrn_reflns_theta_min 2.503
_diffrn_source 'sealed tube'
_exptl_absorpt_coefficient_mu 6.933
_exptl_absorpt_correction_T_max 0.7443
_exptl_absorpt_correction_T_min 0.4508
_exptl_absorpt_correction_type multi-scan
_exptl_absorpt_process_details SADABS
_exptl_crystal_colour yellow
_exptl_crystal_density_diffrn 1.421
_exptl_crystal_description cubic
_exptl_crystal_F_000 5344
_exptl_crystal_size_max 0.268
_exptl_crystal_size_mid 0.208
_exptl_crystal_size_min 0.134
_refine_diff_density_max 1.610
_refine_diff_density_min -1.801
_refine_diff_density_rms 0.182
_refine_ls_abs_structure_details
;
 Refined as an inversion twin.
;
_refine_ls_abs_structure_Flack 0.26(9)
_refine_ls_extinction_method none
_refine_ls_goodness_of_fit_ref 7.278
_refine_ls_hydrogen_treatment undef
_refine_ls_matrix_type full
_refine_ls_number_parameters 72
_refine_ls_number_reflns 2187
_refine_ls_number_restraints 0
_refine_ls_restrained_S_all 7.278
_refine_ls_R_factor_all 0.1717
_refine_ls_R_factor_gt 0.1109
_refine_ls_shift/su_max 0.000
_refine_ls_shift/su_mean 0.000
_refine_ls_structure_factor_coef Fsqd
_refine_ls_weighting_details 'w=1/[\s^2^(Fo^2^)+(0.0100P)^2^] where P=(Fo^2^+2Fc^2^)/3'
_refine_ls_weighting_scheme calc
_refine_ls_wR_factor_gt 0.2345
_refine_ls_wR_factor_ref 0.2694
_reflns_Friedel_coverage 0.827
_reflns_Friedel_fraction_full 0.996
_reflns_Friedel_fraction_max 0.996
_reflns_number_gt 1027
_reflns_number_total 2187
_reflns_threshold_expression 'I > 2\s(I)'
_cod_data_source_file ja6b10490_si_002.cif
_cod_data_source_block b13095_sq
_cod_original_cell_volume 14549(10)
_cod_database_code 4125830
_shelx_shelxl_version_number 2014/7
_shelx_space_group_comment
;
The symmetry employed for this shelxl refinement is uniquely defined
by the following loop, which should always be used as a source of
symmetry information in preference to the above space-group names.
They are only intended as comments.
;
_shelx_estimated_absorpt_t_min 0.258
_shelx_estimated_absorpt_t_max 0.457

loop_
_space_group_symop_operation_xyz
'x, y, z'
'-x, -y, z'
'-x, y, -z'
'x, -y, -z'
'z, x, y'
'z, -x, -y'
'-z, -x, y'
'-z, x, -y'
'y, z, x'
'-y, z, -x'
'y, -z, -x'
'-y, -z, x'
'y, x, z'
'-y, -x, z'
'y, -x, -z'
'-y, x, -z'
'x, z, y'
'-x, z, -y'
'-x, -z, y'
'x, -z, -y'
'z, y, x'
'z, -y, -x'
'-z, y, -x'
'-z, -y, x'

loop_
_atom_site_label
_atom_site_type_symbol
_atom_site_fract_x
_atom_site_fract_y
_atom_site_fract_z
_atom_site_U_iso_or_equiv
_atom_site_adp_type
_atom_site_occupancy
_atom_site_site_symmetry_order
_atom_site_calc_flag
_atom_site_refinement_flags_posn
_atom_site_refinement_flags_adp
_atom_site_refinement_flags_occupancy
Cd1 Cd 0.0000 -0.12419(19) 0.0000 0.085(2) Uani 1 4 d S T P
Cd2 Cd -0.1245(2) -0.1245(2) 0.1245(2) 0.133(3) Uani 1 6 d S T P
Cd3 Cd -0.12299(19) -0.12299(19) -0.12299(19) 0.113(3) Uani 1 6 d S T P
Cd4 Cd -0.12442(15) -0.24695(16) 0.0011(2) 0.166(2) Uani 1 1 d . . .
Cd5 Cd -0.1630(2) -0.2874(3) -0.1630(2) 0.219(4) Uani 1 2 d S T P
Cd6 Cd -0.2846(3) -0.2846(3) -0.2846(3) 0.287(8) Uani 1 6 d S T P
Se1 Se -0.06225(17) -0.06225(17) 0.06225(17) 0.059(3) Uani 1 6 d S T P
Se2 Se -0.06123(14) -0.1861(2) -0.06123(14) 0.086(2) Uani 1 2 d S T P
Se3 Se -0.1847(3) -0.1847(3) -0.1847(3) 0.148(5) Uani 1 6 d S T P
Se4 Se -0.1878(2) -0.1878(2) 0.0655(3) 0.146(3) Uani 1 2 d S T P
Se5 Se 0.0607(3) -0.3119(4) -0.0607(3) 0.182(4) Uani 1 2 d S T P
Se6 Se -0.1895(4) -0.3060(4) -0.0617(3) 0.265(5) Uani 1 1 d . . .
Se7 Se -0.2239(3) -0.3524(5) -0.2239(3) 0.271(7) Uani 1 2 d S T P
O1 O -0.344(2) -0.344(2) -0.344(2) 0.23(4) Uani 1 6 d S T P

loop_
_atom_site_aniso_label
_atom_site_aniso_U_11
_atom_site_aniso_U_22
_atom_site_aniso_U_33
_atom_site_aniso_U_23
_atom_site_aniso_U_13
_atom_site_aniso_U_12
Cd1 0.087(3) 0.082(4) 0.087(3) 0.000 0.000(4) 0.000
Cd2 0.133(3) 0.133(3) 0.133(3) 0.009(3) 0.009(3) -0.009(3)
Cd3 0.113(3) 0.113(3) 0.113(3) -0.013(3) -0.013(3) -0.013(3)
Cd4 0.182(4) 0.140(3) 0.177(4) 0.001(3) -0.017(4) -0.024(3)
Cd5 0.235(5) 0.188(7) 0.235(5) -0.040(4) -0.030(6) -0.040(4)
Cd6 0.287(8) 0.287(8) 0.287(8) -0.061(7) -0.061(7) -0.061(7)
Se1 0.059(3) 0.059(3) 0.059(3) 0.002(3) 0.002(3) -0.002(3)
Se2 0.090(3) 0.076(4) 0.090(3) -0.016(2) -0.015(4) -0.016(2)
Se3 0.148(5) 0.148(5) 0.148(5) -0.033(5) -0.033(5) -0.033(5)
Se4 0.146(5) 0.146(5) 0.147(7) -0.010(4) -0.010(4) -0.024(5)
Se5 0.199(6) 0.149(8) 0.199(6) 0.003(5) -0.031(8) -0.003(5)
Se6 0.280(10) 0.312(11) 0.203(8) -0.058(7) 0.008(7) -0.170(8)
Se7 0.280(9) 0.254(12) 0.280(9) -0.062(7) -0.059(12) -0.062(7)
O1 0.23(4) 0.23(4) 0.23(4) -0.01(5) -0.01(5) -0.01(5)

loop_
_atom_type_symbol
_atom_type_description
_atom_type_scat_dispersion_real
_atom_type_scat_dispersion_imag
_atom_type_scat_source
Cd Cd -0.8075 1.2024 'International Tables Vol C Tables 4.2.6.8 and 6.1.1.4'
O O 0.0106 0.0060 'International Tables Vol C Tables 4.2.6.8 and 6.1.1.4'
Se Se -0.0929 2.2259 'International Tables Vol C Tables 4.2.6.8 and 6.1.1.4'

loop_
_geom_angle_atom_site_label_1
_geom_angle_atom_site_label_2
_geom_angle_atom_site_label_3
_geom_angle
_geom_angle_site_symmetry_1
_geom_angle_site_symmetry_3
Se2 Cd1 Se2 108.9(3) 3 .
Se2 Cd1 Se1 109.55(9) 3 .
Se2 Cd1 Se1 109.55(9) . .
Se2 Cd1 Se1 109.55(9) 3 3
Se2 Cd1 Se1 109.55(9) . 3
Se1 Cd1 Se1 109.7(3) . 3
Se4 Cd2 Se4 107.5(3) 11 8
Se4 Cd2 Se4 107.5(3) 11 .
Se4 Cd2 Se4 107.5(3) 8 .
Se4 Cd2 Se1 111.3(2) 11 .
Se4 Cd2 Se1 111.3(2) 8 .
Se4 Cd2 Se1 111.3(2) . .
Se3 Cd3 Se2 108.89(19) . .
Se3 Cd3 Se2 108.90(19) . 9
Se2 Cd3 Se2 110.04(18) . 9
Se3 Cd3 Se2 108.90(19) . 5
Se2 Cd3 Se2 110.04(18) . 5
Se2 Cd3 Se2 110.04(18) 9 5
Se2 Cd4 Se4 112.4(2) . .
Se2 Cd4 Se6 109.0(3) . .
Se4 Cd4 Se6 107.0(3) . .
Se2 Cd4 Se5 108.2(2) . 3
Se4 Cd4 Se5 110.2(3) . 3
Se6 Cd4 Se5 110.2(3) . 3
Se6 Cd5 Se6 116.4(5) . 21
Se6 Cd5 Se3 108.0(3) . .
Se6 Cd5 Se3 108.0(3) 21 .
Se6 Cd5 Se7 106.9(3) . .
Se6 Cd5 Se7 106.9(3) 21 .
Se3 Cd5 Se7 110.4(5) . .
O1 Cd6 Se7 106.4(4) . 5
O1 Cd6 Se7 106.4(4) . 9
Se7 Cd6 Se7 112.3(3) 5 9
O1 Cd6 Se7 106.4(4) . .
Se7 Cd6 Se7 112.3(3) 5 .
Se7 Cd6 Se7 112.3(3) 9 .
Cd1 Se1 Cd1 109.34(17) 6 9
Cd1 Se1 Cd1 109.34(17) 6 .
Cd1 Se1 Cd1 109.34(17) 9 .
Cd1 Se1 Cd2 109.61(17) 6 .
Cd1 Se1 Cd2 109.61(17) 9 .
Cd1 Se1 Cd2 109.61(17) . .
Cd1 Se2 Cd4 109.46(16) . .
Cd1 Se2 Cd4 109.46(16) . 21
Cd4 Se2 Cd4 111.1(2) . 21
Cd1 Se2 Cd3 108.6(3) . .
Cd4 Se2 Cd3 109.07(16) . .
Cd4 Se2 Cd3 109.07(16) 21 .
Cd3 Se3 Cd5 108.7(3) . .
Cd3 Se3 Cd5 108.7(3) . 9
Cd5 Se3 Cd5 110.3(3) . 9
Cd3 Se3 Cd5 108.7(3) . 5
Cd5 Se3 Cd5 110.3(3) . 5
Cd5 Se3 Cd5 110.3(3) 9 5
Cd2 Se4 Cd4 107.7(2) . 13
Cd2 Se4 Cd4 107.7(2) . .
Cd4 Se4 Cd4 106.7(3) 13 .
Cd4 Se5 Cd4 106.5(3) 3 21
Cd5 Se6 Cd4 107.9(3) . .
Cd5 Se7 Cd6 104.6(6) . .

loop_
_geom_bond_atom_site_label_1
_geom_bond_atom_site_label_2
_geom_bond_distance
_geom_bond_site_symmetry_2
Cd1 Se2 2.598(5) 3
Cd1 Se2 2.598(5) .
Cd1 Se1 2.628(4) .
Cd1 Se1 2.628(4) 3
Cd2 Se4 2.619(7) 11
Cd2 Se4 2.619(7) 8
Cd2 Se4 2.619(7) .
Cd2 Se1 2.633(11) .
Cd3 Se3 2.608(13) .
Cd3 Se2 2.631(6) .
Cd3 Se2 2.631(6) 9
Cd3 Se2 2.631(6) 5
Cd4 Se2 2.628(5) .
Cd4 Se4 2.636(6) .
Cd4 Se6 2.639(8) .
Cd4 Se5 2.655(6) 3
Cd5 Se6 2.596(9) .
Cd5 Se6 2.596(9) 21
Cd5 Se3 2.617(8) .
Cd5 Se7 2.634(12) .
Cd6 O1 2.51(9) .
Cd6 Se7 2.670(13) 5
Cd6 Se7 2.670(13) 9
Cd6 Se7 2.670(13) .
Se1 Cd1 2.628(4) 6
Se1 Cd1 2.628(4) 9
Se2 Cd4 2.628(5) 21
Se3 Cd5 2.617(8) 9
Se3 Cd5 2.617(8) 5
Se4 Cd4 2.635(6) 13
Se5 Cd4 2.655(6) 3
Se5 Cd4 2.655(6) 21

loop_
_geom_torsion_atom_site_label_1
_geom_torsion_atom_site_label_2
_geom_torsion_atom_site_label_3
_geom_torsion_atom_site_label_4
_geom_torsion
Cd1 Se1 Cd2 Se4 60.0(1)
